data_4127974
loop_
_publ_author_name
'Liu, Liu Leo'
'Zhou, Jiliang'
'Cao, Levy L.'
'Stephan, Douglas W.'

_publ_section_title
;
 Phosphaaluminirenes: Synthons for Main Group Heterocycles.
;
_journal_issue 42
_journal_name_full 'Journal of the American Chemical Society'
_journal_page_first 16971
_journal_page_last 16982
_journal_paper_doi 10.1021/jacs.9b09330
_journal_volume 141
_journal_year 2019
_chemical_formula_sum 'C55 H68 Al N2 O P'
_chemical_formula_weight 831.06
_space_group_crystal_system orthorhombic
_space_group_IT_number 33
_space_group_name_Hall 'P 2c -2n'
_space_group_name_H-M_alt 'P n a 21'
_symmetry_space_group_name_Hall 'P 2c -2n'
_symmetry_space_group_name_H-M 'P n a 21'
_atom_sites_solution_hydrogens geom
_audit_creation_method SHELXL-2014/7
_cell_angle_alpha 90
_cell_angle_beta 90
_cell_angle_gamma 90
_cell_formula_units_Z 8
_cell_length_a 33.78(3)
_cell_length_b 12.772(11)
_cell_length_c 22.14(3)
_cell_measurement_reflns_used 3602
_cell_measurement_temperature 150(2)
_cell_measurement_theta_max 20.79
_cell_measurement_theta_min 2.21
_cell_volume 9552(18)
_computing_cell_refinement 'Bruker SAINT'
_computing_data_collection 'Bruker APEX2'
_computing_data_reduction 'Bruker SAINT'
_computing_molecular_graphics 'Ortep 3'
_computing_structure_refinement 'SHELXL-2014/7 (Sheldrick, 2014)'
_computing_structure_solution 'SHELXT-2014/4 (Sheldrick, 2015)'
_diffrn_ambient_temperature 150(2)
_diffrn_measured_fraction_theta_full 0.996
_diffrn_measured_fraction_theta_max 0.996
_diffrn_measurement_device_type 'Bruker APEX-II CCD'
_diffrn_measurement_method '\f and \w scans'
_diffrn_radiation_type MoK\a
_diffrn_radiation_wavelength 0.71073
_diffrn_reflns_av_R_equivalents 0.0996
_diffrn_reflns_av_unetI/netI 0.1238
_diffrn_reflns_Laue_measured_fraction_full 0.996
_diffrn_reflns_Laue_measured_fraction_max 0.996
_diffrn_reflns_limit_h_max 35
_diffrn_reflns_limit_h_min -39
_diffrn_reflns_limit_k_max 14
_diffrn_reflns_limit_k_min -13
_diffrn_reflns_limit_l_max 25
_diffrn_reflns_limit_l_min -22
_diffrn_reflns_number 44959
_diffrn_reflns_point_group_measured_fraction_full 0.996
_diffrn_reflns_point_group_measured_fraction_max 0.996
_diffrn_reflns_theta_full 24.638
_diffrn_reflns_theta_max 24.638
_diffrn_reflns_theta_min 1.206
_exptl_absorpt_coefficient_mu 0.116
_exptl_absorpt_correction_T_max 0.7453
_exptl_absorpt_correction_T_min 0.6635
_exptl_absorpt_correction_type multi-scan
_exptl_absorpt_process_details
;
multi-scan from symmetry-related measurements
Sortav (Blessing 1995)
;
_exptl_crystal_colour colorless
_exptl_crystal_density_diffrn 1.156
_exptl_crystal_description block
_exptl_crystal_F_000 3584
_exptl_crystal_size_max 0.06
_exptl_crystal_size_mid 0.05
_exptl_crystal_size_min 0.04
_refine_diff_density_max 1.227
_refine_diff_density_min -0.455
_refine_diff_density_rms 0.085
_refine_ls_abs_structure_details
;
 Refined as an inversion twin.
;
_refine_ls_abs_structure_Flack 0.4(3)
_refine_ls_extinction_method none
_refine_ls_goodness_of_fit_ref 1.017
_refine_ls_hydrogen_treatment constr
_refine_ls_matrix_type full
_refine_ls_number_parameters 1110
_refine_ls_number_reflns 14727
_refine_ls_number_restraints 33
_refine_ls_restrained_S_all 1.016
_refine_ls_R_factor_all 0.1543
_refine_ls_R_factor_gt 0.0847
_refine_ls_shift/su_max 0.000
_refine_ls_shift/su_mean 0.000
_refine_ls_structure_factor_coef Fsqd
_refine_ls_weighting_details 'w=1/[\s^2^(Fo^2^)+(0.1340P)^2^] where P=(Fo^2^+2Fc^2^)/3'
_refine_ls_weighting_scheme calc
_refine_ls_wR_factor_gt 0.1939
_refine_ls_wR_factor_ref 0.2354
_reflns_Friedel_coverage 0.944
_reflns_Friedel_fraction_full 0.996
_reflns_Friedel_fraction_max 0.996
_reflns_number_gt 8693
_reflns_number_total 14727
_reflns_threshold_expression 'I > 2\s(I)'
_cod_data_source_file ja9b09330_si_002.cif
_cod_data_source_block 9
_cod_original_cell_volume 9549(19)
_cod_database_code 4127974
_shelx_shelxl_version_number 2014/7
_shelx_space_group_comment
;
The symmetry employed for this shelxl refinement is uniquely defined
by the following loop, which should always be used as a source of
symmetry information in preference to the above space-group names.
They are only intended as comments.
;

loop_
_space_group_symop_operation_xyz
'x, y, z'
'-x, -y, z+1/2'
'x+1/2, -y+1/2, z'
'-x+1/2, y+1/2, z+1/2'

loop_
_atom_site_label
_atom_site_type_symbol
_atom_site_fract_x
_atom_site_fract_y
_atom_site_fract_z
_atom_site_U_iso_or_equiv
_atom_site_adp_type
_atom_site_occupancy
_atom_site_site_symmetry_order
_atom_site_calc_flag
_atom_site_refinement_flags_posn
_atom_site_refinement_flags_adp
_atom_site_refinement_flags_occupancy
_atom_site_disorder_assembly
_atom_site_disorder_group
P1 P 0.78880(8) 0.7159(2) 0.27848(13) 0.0345(7) Uani 1 1 d . . . . .
P2 P 0.54291(8) 0.7004(2) 0.72265(14) 0.0358(7) Uani 1 1 d . . . . .
Al1 Al 0.75302(8) 0.7839(2) 0.39485(14) 0.0249(7) Uani 1 1 d . . . . .
Al2 Al 0.50623(8) 0.7637(2) 0.60627(14) 0.0222(7) Uani 1 1 d . . . . .
N1 N 0.7366(2) 0.9225(6) 0.4167(4) 0.0259(19) Uani 1 1 d . . . . .
N2 N 0.7271(2) 0.7105(6) 0.4584(4) 0.0262(18) Uani 1 1 d . . . . .
N3 N 0.4918(2) 0.9064(5) 0.5885(4) 0.0260(19) Uani 1 1 d . . . . .
N4 N 0.4778(2) 0.6987(6) 0.5421(4) 0.0251(18) Uani 1 1 d . . . . .
O1 O 0.80397(18) 0.7607(4) 0.4009(3) 0.0262(16) Uani 1 1 d . . . . .
O2 O 0.55589(18) 0.7414(4) 0.5988(3) 0.0252(16) Uani 1 1 d . . . . .
C1 C 0.7445(3) 0.7504(7) 0.3085(5) 0.028(2) Uani 1 1 d . . . . .
C2 C 0.8248(3) 0.7320(8) 0.3492(5) 0.029(2) Uani 1 1 d . . . . .
C3 C 0.8554(3) 0.8114(8) 0.3311(5) 0.034(3) Uani 1 1 d . . . . .
C4 C 0.8590(3) 0.9037(8) 0.3640(6) 0.041(3) Uani 1 1 d . . . . .
H4A H 0.8416 0.9175 0.3968 0.049 Uiso 1 1 calc R U . . .
C5 C 0.8890(4) 0.9780(9) 0.3482(7) 0.062(4) Uani 1 1 d . . . . .
H5A H 0.8920 1.0406 0.3709 0.074 Uiso 1 1 calc R U . . .
C6 C 0.9139(4) 0.9577(11) 0.2993(7) 0.061(4) Uani 1 1 d . . . . .
H6A H 0.9345 1.0053 0.2897 0.074 Uiso 1 1 calc R U . . .
C7 C 0.9088(3) 0.8707(10) 0.2654(7) 0.058(4) Uani 1 1 d . . . . .
H7A H 0.9247 0.8597 0.2306 0.070 Uiso 1 1 calc R U . . .
C8 C 0.8800(3) 0.7966(10) 0.2817(6) 0.049(3) Uani 1 1 d . . . . .
H8A H 0.8773 0.7346 0.2583 0.059 Uiso 1 1 calc R U . . .
C9 C 0.8441(3) 0.6250(7) 0.3575(5) 0.030(2) Uani 1 1 d . . . . .
H9A H 0.8587 0.5975 0.3244 0.036 Uiso 1 1 calc R U . . .
C10 C 0.8422(3) 0.5677(7) 0.4070(5) 0.036(3) Uani 1 1 d . . . . .
H10A H 0.8264 0.5947 0.4388 0.043 Uiso 1 1 calc R U . . .
C11 C 0.8620(3) 0.4653(8) 0.4187(5) 0.033(2) Uani 1 1 d . . . . .
C12 C 0.8857(3) 0.4149(8) 0.3757(6) 0.045(3) Uani 1 1 d . . . . .
H12A H 0.8890 0.4458 0.3370 0.054 Uiso 1 1 calc R U . . .
C13 C 0.9046(4) 0.3202(8) 0.3886(6) 0.054(3) Uani 1 1 d . . . . .
H13A H 0.9212 0.2892 0.3589 0.065 Uiso 1 1 calc R U . . .
C14 C 0.8995(4) 0.2707(9) 0.4436(7) 0.052(3) Uani 1 1 d . . . . .
H14A H 0.9109 0.2040 0.4513 0.063 Uiso 1 1 calc R U . . .
C15 C 0.8772(4) 0.3221(9) 0.4872(6) 0.055(4) Uani 1 1 d . . . . .
H15A H 0.8747 0.2919 0.5263 0.066 Uiso 1 1 calc R U . . .
C16 C 0.8580(3) 0.4179(8) 0.4749(5) 0.040(3) Uani 1 1 d . . . . .
H16A H 0.8422 0.4502 0.5052 0.048 Uiso 1 1 calc R U . . .
C17 C 0.7070(3) 0.7513(6) 0.2698(4) 0.019(2) Uani 1 1 d . . . . .
C18 C 0.7116(3) 0.8178(8) 0.2114(5) 0.035(3) Uani 1 1 d . . . . .
H18A H 0.7194 0.8899 0.2226 0.042 Uiso 1 1 calc R U . . .
H18B H 0.7330 0.7877 0.1864 0.042 Uiso 1 1 calc R U . . .
C19 C 0.6730(3) 0.8227(9) 0.1732(5) 0.038(3) Uani 1 1 d . . . . .
H19A H 0.6772 0.8655 0.1359 0.046 Uiso 1 1 calc R U . . .
C20 C 0.6408(3) 0.8721(8) 0.2132(5) 0.038(3) Uani 1 1 d . . . . .
H20A H 0.6492 0.9434 0.2251 0.046 Uiso 1 1 calc R U . . .
H20B H 0.6160 0.8785 0.1896 0.046 Uiso 1 1 calc R U . . .
C21 C 0.6327(3) 0.8081(8) 0.2698(6) 0.040(3) Uani 1 1 d . . . . .
H21A H 0.6113 0.8412 0.2945 0.049 Uiso 1 1 calc R U . . .
C22 C 0.6722(3) 0.8022(8) 0.3066(5) 0.032(2) Uani 1 1 d . . . . .
H22A H 0.6800 0.8738 0.3189 0.039 Uiso 1 1 calc R U . . .
H22B H 0.6676 0.7608 0.3438 0.039 Uiso 1 1 calc R U . . .
C23 C 0.6933(3) 0.6417(7) 0.2504(5) 0.036(3) Uani 1 1 d . . . . .
H23A H 0.6895 0.5977 0.2868 0.043 Uiso 1 1 calc R U . . .
H23B H 0.7142 0.6089 0.2254 0.043 Uiso 1 1 calc R U . . .
C24 C 0.6538(3) 0.6450(8) 0.2137(5) 0.035(3) Uani 1 1 d . . . . .
H24A H 0.6460 0.5721 0.2023 0.042 Uiso 1 1 calc R U . . .
C25 C 0.6214(3) 0.6935(9) 0.2528(6) 0.043(3) Uani 1 1 d . . . . .
H25A H 0.6180 0.6515 0.2900 0.052 Uiso 1 1 calc R U . . .
H25B H 0.5960 0.6932 0.2304 0.052 Uiso 1 1 calc R U . . .
C26 C 0.6601(3) 0.7099(9) 0.1565(5) 0.042(3) Uani 1 1 d . . . . .
H26A H 0.6352 0.7123 0.1329 0.050 Uiso 1 1 calc R U . . .
H26B H 0.6807 0.6767 0.1311 0.050 Uiso 1 1 calc R U . . .
C27 C 0.6999(3) 0.9339(7) 0.4410(4) 0.029(2) Uani 1 1 d . . . . .
C28 C 0.6784(3) 0.8481(8) 0.4638(5) 0.032(2) Uani 1 1 d . . . . .
H28A H 0.6508 0.8595 0.4692 0.039 Uiso 1 1 calc R U . . .
C29 C 0.6919(3) 0.7492(7) 0.4794(5) 0.026(2) Uani 1 1 d . . . . .
C30 C 0.6797(3) 1.0398(8) 0.4422(6) 0.045(3) Uani 1 1 d . . . . .
H30A H 0.6536 1.0330 0.4613 0.067 Uiso 1 1 calc R U . . .
H30B H 0.6959 1.0892 0.4653 0.067 Uiso 1 1 calc R U . . .
H30C H 0.6765 1.0656 0.4008 0.067 Uiso 1 1 calc R U . . .
C31 C 0.6659(3) 0.6836(9) 0.5196(6) 0.051(3) Uani 1 1 d . . . . .
H31A H 0.6421 0.7234 0.5303 0.077 Uiso 1 1 calc R U . . .
H31B H 0.6582 0.6195 0.4982 0.077 Uiso 1 1 calc R U . . .
H31C H 0.6803 0.6651 0.5564 0.077 Uiso 1 1 calc R U . . .
C32 C 0.7602(3) 1.0167(7) 0.4131(5) 0.031(2) Uani 1 1 d . . . . .
C33 C 0.7757(3) 1.0594(8) 0.4680(5) 0.035(3) Uani 1 1 d . . . . .
C34 C 0.7960(3) 1.1538(8) 0.4661(6) 0.047(3) Uani 1 1 d . . . . .
H34A H 0.8063 1.1824 0.5025 0.057 Uiso 1 1 calc R U . . .
C35 C 0.8015(4) 1.2079(8) 0.4117(6) 0.052(3) Uani 1 1 d . . . . .
H35A H 0.8142 1.2743 0.4114 0.062 Uiso 1 1 calc R U . . .
C36 C 0.7884(3) 1.1634(8) 0.3585(6) 0.049(3) Uani 1 1 d . . . . .
H36A H 0.7938 1.1976 0.3213 0.058 Uiso 1 1 calc R U . . .
C37 C 0.7670(3) 1.0684(7) 0.3580(5) 0.035(3) Uani 1 1 d . . . . .
C38 C 0.7728(3) 1.0020(8) 0.5294(6) 0.044(3) Uani 1 1 d . . . . .
H38A H 0.7592 0.9336 0.5221 0.052 Uiso 1 1 calc R U . . .
C39 C 0.7476(4) 1.0639(10) 0.5748(6) 0.058(4) Uani 1 1 d . . . . .
H39A H 0.7463 1.0256 0.6131 0.087 Uiso 1 1 calc R U . . .
H39B H 0.7595 1.1327 0.5816 0.087 Uiso 1 1 calc R U . . .
H39C H 0.7208 1.0728 0.5586 0.087 Uiso 1 1 calc R U . . .
C40 C 0.8141(3) 0.9780(8) 0.5531(5) 0.048(3) Uani 1 1 d . . . . .
H40A H 0.8289 0.9386 0.5226 0.072 Uiso 1 1 calc R U . . .
H40B H 0.8280 1.0438 0.5619 0.072 Uiso 1 1 calc R U . . .
H40C H 0.8121 0.9363 0.5902 0.072 Uiso 1 1 calc R U . . .
C41 C 0.7527(3) 1.0302(7) 0.2987(5) 0.033(2) Uani 1 1 d . . . . .
H41A H 0.7420 0.9581 0.3051 0.039 Uiso 1 1 calc R U . . .
C42 C 0.7184(3) 1.0978(9) 0.2738(6) 0.048(3) Uani 1 1 d . . . . .
H42A H 0.7099 1.0701 0.2346 0.072 Uiso 1 1 calc R U . . .
H42B H 0.6962 1.0961 0.3022 0.072 Uiso 1 1 calc R U . . .
H42C H 0.7275 1.1702 0.2688 0.072 Uiso 1 1 calc R U . . .
C43 C 0.7860(3) 1.0214(8) 0.2510(5) 0.043(3) Uani 1 1 d . . . . .
H43A H 0.7748 0.9959 0.2128 0.064 Uiso 1 1 calc R U . . .
H43B H 0.7980 1.0903 0.2446 0.064 Uiso 1 1 calc R U . . .
H43C H 0.8062 0.9723 0.2652 0.064 Uiso 1 1 calc R U . . .
C44 C 0.7402(3) 0.6104(8) 0.4850(4) 0.031(2) Uani 1 1 d . . . . .
C45 C 0.7595(3) 0.6146(7) 0.5413(4) 0.032(2) Uani 1 1 d . . . . .
C46 C 0.7662(3) 0.5189(8) 0.5703(6) 0.041(3) Uani 1 1 d . . . . .
H46A H 0.7780 0.5184 0.6092 0.050 Uiso 1 1 calc R U . . .
C47 C 0.7558(4) 0.4252(8) 0.5435(6) 0.047(3) Uani 1 1 d . . . . .
H47A H 0.7591 0.3614 0.5650 0.056 Uiso 1 1 calc R U . . .
C48 C 0.7408(3) 0.4237(8) 0.4859(5) 0.042(3) Uani 1 1 d . . . . .
H48A H 0.7360 0.3583 0.4668 0.050 Uiso 1 1 calc R U . . .
C49 C 0.7322(3) 0.5177(8) 0.4544(5) 0.034(3) Uani 1 1 d . . . . .
C50 C 0.7753(3) 0.7166(8) 0.5701(5) 0.039(3) Uani 1 1 d . . . . .
H50A H 0.7750 0.7721 0.5382 0.047 Uiso 1 1 calc R U . . .
C51 C 0.8173(4) 0.7034(10) 0.5902(7) 0.067(4) Uani 1 1 d . . . . .
H51A H 0.8267 0.7689 0.6083 0.101 Uiso 1 1 calc R U . . .
H51B H 0.8188 0.6471 0.6202 0.101 Uiso 1 1 calc R U . . .
H51C H 0.8339 0.6857 0.5554 0.101 Uiso 1 1 calc R U . . .
C52 C 0.7487(5) 0.7530(11) 0.6212(7) 0.071(5) Uani 1 1 d . . . . .
H52A H 0.7216 0.7607 0.6062 0.107 Uiso 1 1 calc R U . . .
H52B H 0.7492 0.7013 0.6539 0.107 Uiso 1 1 calc R U . . .
H52C H 0.7582 0.8206 0.6364 0.107 Uiso 1 1 calc R U . . .
C53 C 0.7152(3) 0.5127(7) 0.3916(5) 0.034(2) Uani 1 1 d . . . . .
H53A H 0.7154 0.5854 0.3748 0.041 Uiso 1 1 calc R U . . .
C54 C 0.6718(4) 0.4751(12) 0.3930(7) 0.080(5) Uani 1 1 d . . . . .
H54A H 0.6614 0.4725 0.3517 0.120 Uiso 1 1 calc R U . . .
H54B H 0.6706 0.4052 0.4111 0.120 Uiso 1 1 calc R U . . .
H54C H 0.6560 0.5239 0.4171 0.120 Uiso 1 1 calc R U . . .
C55 C 0.7421(4) 0.4428(10) 0.3494(6) 0.069(4) Uani 1 1 d . . . . .
H55A H 0.7307 0.4404 0.3088 0.104 Uiso 1 1 calc R U . . .
H55B H 0.7688 0.4729 0.3474 0.104 Uiso 1 1 calc R U . . .
H55C H 0.7436 0.3717 0.3659 0.104 Uiso 1 1 calc R U . . .
C56 C 0.4979(3) 0.7274(7) 0.6918(5) 0.027(2) Uani 1 1 d . . . . .
C57 C 0.5782(3) 0.7117(8) 0.6510(5) 0.034(3) Uani 1 1 d . . . . .
C58 C 0.6088(3) 0.7973(8) 0.6668(5) 0.035(3) Uani 1 1 d . . . . .
C59 C 0.6122(3) 0.8870(8) 0.6316(5) 0.041(3) Uani 1 1 d . . . . .
H59A H 0.5952 0.8970 0.5979 0.049 Uiso 1 1 calc R U . . .
C60 C 0.6405(3) 0.9621(9) 0.6456(6) 0.048(3) Uani 1 1 d . . . . .
H60A H 0.6432 1.0211 0.6199 0.058 Uiso 1 1 calc R U . . .
C61 C 0.6647(4) 0.9542(10) 0.6954(7) 0.065(4) Uani 1 1 d . . . . .
H61A H 0.6831 1.0077 0.7053 0.078 Uiso 1 1 calc R U . . .
C62 C 0.6610(3) 0.8649(10) 0.7307(6) 0.055(3) Uani 1 1 d . . . . .
H62A H 0.6784 0.8562 0.7641 0.066 Uiso 1 1 calc R U . . .
C63 C 0.6334(3) 0.7887(8) 0.7192(6) 0.042(3) Uani 1 1 d . . . . .
H63A H 0.6306 0.7309 0.7458 0.050 Uiso 1 1 calc R U . . .
C64 C 0.5983(3) 0.6069(7) 0.6428(5) 0.031(3) Uani 1 1 d . . . . .
H64A H 0.6148 0.5824 0.6746 0.038 Uiso 1 1 calc R U . . .
C65 C 0.5946(3) 0.5480(7) 0.5953(5) 0.031(2) Uani 1 1 d . . . . .
H65A H 0.5759 0.5702 0.5659 0.037 Uiso 1 1 calc R U . . .
C66 C 0.6163(3) 0.4502(8) 0.5821(5) 0.039(3) Uani 1 1 d . . . . .
C67 C 0.6121(3) 0.4002(8) 0.5280(5) 0.043(3) Uani 1 1 d . . . . .
H67A H 0.5944 0.4293 0.4991 0.052 Uiso 1 1 calc R U . . .
C68 C 0.6325(4) 0.3086(9) 0.5127(6) 0.056(3) Uani 1 1 d . . . . .
H68A H 0.6292 0.2772 0.4741 0.067 Uiso 1 1 calc R U . . .
C69 C 0.6581(4) 0.2639(9) 0.5561(7) 0.051(3) Uani 1 1 d . . . . .
H69A H 0.6721 0.2012 0.5476 0.062 Uiso 1 1 calc R U . . .
C70 C 0.6622(4) 0.3138(9) 0.6115(6) 0.053(3) Uani 1 1 d . . . . .
H70A H 0.6795 0.2844 0.6408 0.063 Uiso 1 1 calc R U . . .
C71 C 0.6419(3) 0.4047(8) 0.6254(5) 0.043(3) Uani 1 1 d . . . . .
H71A H 0.6452 0.4366 0.6638 0.052 Uiso 1 1 calc R U . . .
C72 C 0.4605(3) 0.7291(8) 0.7322(5) 0.034(3) Uani 1 1 d . . . . .
C73 C 0.4448(3) 0.6162(8) 0.7435(5) 0.043(3) Uani 1 1 d . . . . .
H73A H 0.4653 0.5751 0.7650 0.052 Uiso 1 1 calc R U . . .
H73B H 0.4397 0.5817 0.7043 0.052 Uiso 1 1 calc R U . . .
C74 C 0.4063(3) 0.6176(9) 0.7815(6) 0.045(3) Uani 1 1 d . . . . .
H74A H 0.3966 0.5446 0.7885 0.054 Uiso 1 1 calc R U . . .
C75 C 0.3754(3) 0.6810(10) 0.7466(6) 0.052(3) Uani 1 1 d . . . . .
H75A H 0.3705 0.6472 0.7070 0.062 Uiso 1 1 calc R U . . .
H75B H 0.3502 0.6812 0.7694 0.062 Uiso 1 1 calc R U . . .
C76 C 0.3888(3) 0.7921(9) 0.7366(5) 0.041(3) Uani 1 1 d . . . . .
H76A H 0.3680 0.8324 0.7143 0.049 Uiso 1 1 calc R U . . .
C77 C 0.4267(3) 0.7858(9) 0.6990(5) 0.037(3) Uani 1 1 d . . . . .
H77A H 0.4354 0.8575 0.6886 0.045 Uiso 1 1 calc R U . . .
H77B H 0.4209 0.7484 0.6608 0.045 Uiso 1 1 calc R U . . .
C78 C 0.4675(3) 0.7766(9) 0.7943(5) 0.042(3) Uani 1 1 d . . . . .
H78A H 0.4784 0.8481 0.7897 0.050 Uiso 1 1 calc R U . . .
H78B H 0.4871 0.7339 0.8165 0.050 Uiso 1 1 calc R U . . .
C79 C 0.4280(3) 0.7817(9) 0.8313(5) 0.047(3) Uani 1 1 d . . . . .
H79A H 0.4333 0.8155 0.8713 0.056 Uiso 1 1 calc R U . . .
C80 C 0.3976(3) 0.8442(9) 0.7976(6) 0.050(3) Uani 1 1 d . . . . .
H80A H 0.4076 0.9162 0.7909 0.060 Uiso 1 1 calc R U . . .
H80B H 0.3730 0.8487 0.8218 0.060 Uiso 1 1 calc R U . . .
C81 C 0.4135(3) 0.6729(10) 0.8412(6) 0.053(3) Uani 1 1 d . . . . .
H81A H 0.3886 0.6748 0.8648 0.063 Uiso 1 1 calc R U . . .
H81B H 0.4334 0.6332 0.8649 0.063 Uiso 1 1 calc R U . . .
C82 C 0.4543(3) 0.9212(7) 0.5685(4) 0.024(2) Uani 1 1 d . . . . .
C83 C 0.4313(3) 0.8411(8) 0.5429(5) 0.036(3) Uani 1 1 d . . . . .
H83A H 0.4040 0.8562 0.5376 0.043 Uiso 1 1 calc R U . . .
C84 C 0.4435(3) 0.7432(8) 0.5246(5) 0.028(3) Uani 1 1 d . . . . .
C85 C 0.4362(3) 1.0284(8) 0.5741(6) 0.043(3) Uani 1 1 d . . . . .
H85A H 0.4092 1.0272 0.5579 0.065 Uiso 1 1 calc R U . . .
H85B H 0.4355 1.0490 0.6167 0.065 Uiso 1 1 calc R U . . .
H85C H 0.4522 1.0789 0.5512 0.065 Uiso 1 1 calc R U . . .
C86 C 0.4164(3) 0.6815(9) 0.4815(6) 0.052(3) Uani 1 1 d . . . . .
H86A H 0.3927 0.7230 0.4726 0.079 Uiso 1 1 calc R U . . .
H86B H 0.4306 0.6668 0.4438 0.079 Uiso 1 1 calc R U . . .
H86C H 0.4086 0.6153 0.5006 0.079 Uiso 1 1 calc R U . . .
C87 C 0.5167(3) 0.9989(7) 0.5937(5) 0.029(2) Uani 1 1 d . . . . .
C88 C 0.5304(3) 1.0452(8) 0.5410(5) 0.038(3) Uani 1 1 d . . . . .
C89 C 0.5518(3) 1.1392(9) 0.5452(6) 0.051(3) Uani 1 1 d . . . . .
H89A H 0.5616 1.1703 0.5092 0.062 Uiso 1 1 calc R U . . .
C90 C 0.5592(3) 1.1881(9) 0.5995(6) 0.054(3) Uani 1 1 d . . . . .
H90A H 0.5733 1.2525 0.6011 0.065 Uiso 1 1 calc R U . . .
C91 C 0.5456(3) 1.1408(8) 0.6512(6) 0.045(3) Uani 1 1 d . . . . .
H91A H 0.5510 1.1732 0.6890 0.054 Uiso 1 1 calc R U . . .
C92 C 0.5240(3) 1.0462(8) 0.6509(5) 0.034(2) Uani 1 1 d . . . . .
C93 C 0.5255(3) 0.9962(9) 0.4787(6) 0.047(3) Uani 1 1 d . . . . .
H93A H 0.5120 0.9272 0.4842 0.056 Uiso 1 1 calc R U . . .
C94 C 0.5653(4) 0.9751(10) 0.4469(7) 0.063(4) Uani 1 1 d . . . . .
H94A H 0.5604 0.9437 0.4072 0.094 Uiso 1 1 calc R U . . .
H94B H 0.5796 1.0412 0.4419 0.094 Uiso 1 1 calc R U . . .
H94C H 0.5812 0.9270 0.4715 0.094 Uiso 1 1 calc R U . . .
C95 C 0.4990(4) 1.0639(11) 0.4384(6) 0.062(4) Uani 1 1 d . . . . .
H95A H 0.4963 1.0309 0.3987 0.093 Uiso 1 1 calc R U . . .
H95B H 0.4729 1.0709 0.4571 0.093 Uiso 1 1 calc R U . . .
H95C H 0.5110 1.1334 0.4338 0.093 Uiso 1 1 calc R U . . .
C96 C 0.5099(3) 1.0027(8) 0.7109(5) 0.036(3) Uani 1 1 d . . . . .
H96A H 0.4986 0.9313 0.7038 0.043 Uiso 1 1 calc R U . . .
C97 C 0.5444(3) 0.9933(9) 0.7562(5) 0.045(3) Uani 1 1 d . . . . .
H97A H 0.5345 0.9651 0.7945 0.068 Uiso 1 1 calc R U . . .
H97B H 0.5647 0.9462 0.7398 0.068 Uiso 1 1 calc R U . . .
H97C H 0.5560 1.0626 0.7631 0.068 Uiso 1 1 calc R U . . .
C98 C 0.4777(3) 1.0716(9) 0.7380(6) 0.053(3) Uani 1 1 d . . . . .
H98A H 0.4691 1.0419 0.7767 0.080 Uiso 1 1 calc R U . . .
H98B H 0.4882 1.1422 0.7447 0.080 Uiso 1 1 calc R U . . .
H98C H 0.4551 1.0750 0.7103 0.080 Uiso 1 1 calc R U . . .
C99 C 0.4893(3) 0.6015(7) 0.5117(5) 0.033(2) Uani 1 1 d . . . . .
C100 C 0.5076(3) 0.6043(8) 0.4542(5) 0.043(3) Uani 1 1 d . . . . .
C101 C 0.5127(4) 0.5099(10) 0.4234(6) 0.064(4) Uani 1 1 d . . . . .
H10B H 0.5231 0.5119 0.3835 0.077 Uiso 1 1 calc R U . . .
C102 C 0.5037(4) 0.4170(9) 0.4475(6) 0.061(4) Uani 1 1 d . . . . .
H10C H 0.5070 0.3547 0.4246 0.073 Uiso 1 1 calc R U . . .
C103 C 0.4896(4) 0.4121(10) 0.5066(6) 0.059(4) Uani 1 1 d . . . . .
H10D H 0.4846 0.3459 0.5245 0.071 Uiso 1 1 calc R U . . .
C104 C 0.4827(3) 0.5041(7) 0.5399(5) 0.035(3) Uani 1 1 d . . . . .
C15A C 0.5239(10) 0.707(6) 0.425(2) 0.053(8) Uani 0.50(5) 1 d D U P A 1
H15B H 0.5145 0.7695 0.4482 0.064 Uiso 0.50(5) 1 calc R U P A 1
C16A C 0.5693(8) 0.699(2) 0.4285(17) 0.055(8) Uani 0.50(5) 1 d D U P A 1
H16B H 0.5812 0.7618 0.4107 0.082 Uiso 0.50(5) 1 calc R U P A 1
H16C H 0.5775 0.6929 0.4708 0.082 Uiso 0.50(5) 1 calc R U P A 1
H16D H 0.5782 0.6370 0.4061 0.082 Uiso 0.50(5) 1 calc R U P A 1
C17A C 0.5092(11) 0.713(3) 0.3593(15) 0.068(9) Uani 0.50(5) 1 d D U P A 1
H17A H 0.5192 0.7768 0.3403 0.102 Uiso 0.50(5) 1 calc R U P A 1
H17B H 0.5189 0.6516 0.3369 0.102 Uiso 0.50(5) 1 calc R U P A 1
H17C H 0.4802 0.7133 0.3587 0.102 Uiso 0.50(5) 1 calc R U P A 1
C15B C 0.5176(11) 0.704(7) 0.425(3) 0.078(10) Uani 0.50(5) 1 d D U P A 2
H15C H 0.5190 0.7558 0.4588 0.094 Uiso 0.50(5) 1 calc R U P A 2
C16B C 0.5593(12) 0.702(3) 0.398(2) 0.083(10) Uani 0.50(5) 1 d D U P A 2
H16E H 0.5778 0.6704 0.4268 0.125 Uiso 0.50(5) 1 calc R U P A 2
H16F H 0.5591 0.6598 0.3607 0.125 Uiso 0.50(5) 1 calc R U P A 2
H16G H 0.5677 0.7732 0.3884 0.125 Uiso 0.50(5) 1 calc R U P A 2
C17B C 0.4904(15) 0.753(3) 0.3776(17) 0.084(11) Uani 0.50(5) 1 d D U P A 2
H17D H 0.4633 0.7561 0.3932 0.126 Uiso 0.50(5) 1 calc R U P A 2
H17E H 0.4996 0.8241 0.3684 0.126 Uiso 0.50(5) 1 calc R U P A 2
H17F H 0.4910 0.7107 0.3407 0.126 Uiso 0.50(5) 1 calc R U P A 2
C108 C 0.4658(3) 0.4930(8) 0.6022(6) 0.047(3) Uani 1 1 d . . . . .
H10E H 0.4652 0.5644 0.6207 0.056 Uiso 1 1 calc R U . . .
C109 C 0.4922(5) 0.4240(9) 0.6430(6) 0.070(4) Uani 1 1 d . . . . .
H10F H 0.5192 0.4515 0.6429 0.106 Uiso 1 1 calc R U . . .
H10G H 0.4817 0.4245 0.6843 0.106 Uiso 1 1 calc R U . . .
H10H H 0.4922 0.3520 0.6275 0.106 Uiso 1 1 calc R U . . .
C110 C 0.4242(4) 0.4532(12) 0.6012(7) 0.083(5) Uani 1 1 d . . . . .
H11A H 0.4143 0.4470 0.6427 0.125 Uiso 1 1 calc R U . . .
H11B H 0.4075 0.5021 0.5786 0.125 Uiso 1 1 calc R U . . .
H11C H 0.4235 0.3843 0.5817 0.125 Uiso 1 1 calc R U . . .

loop_
_atom_site_aniso_label
_atom_site_aniso_U_11
_atom_site_aniso_U_22
_atom_site_aniso_U_33
_atom_site_aniso_U_23
_atom_site_aniso_U_13
_atom_site_aniso_U_12
P1 0.0321(15) 0.0507(17) 0.0207(15) 0.0012(13) 0.0029(11) 0.0000(13)
P2 0.0400(16) 0.0381(16) 0.0291(17) 0.0043(13) -0.0008(13) 0.0053(13)
Al1 0.0256(16) 0.0308(15) 0.0184(16) -0.0006(13) -0.0007(12) -0.0069(13)
Al2 0.0175(15) 0.0328(15) 0.0164(16) 0.0029(13) -0.0013(12) 0.0016(12)
N1 0.023(4) 0.030(4) 0.024(5) 0.002(3) -0.003(4) 0.000(4)
N2 0.034(5) 0.028(4) 0.017(5) -0.001(3) 0.000(4) -0.005(4)
N3 0.026(4) 0.029(4) 0.023(5) 0.003(3) -0.006(4) 0.000(4)
N4 0.026(5) 0.028(4) 0.022(5) 0.005(4) 0.003(3) -0.004(4)
O1 0.022(4) 0.033(4) 0.024(5) 0.002(3) 0.000(3) -0.001(3)
O2 0.026(4) 0.035(4) 0.015(4) 0.011(3) 0.003(3) 0.002(3)
C1 0.035(6) 0.031(5) 0.020(6) 0.005(4) -0.004(5) -0.003(4)
C2 0.013(5) 0.054(6) 0.019(6) 0.009(5) 0.000(4) -0.002(5)
C3 0.031(6) 0.036(6) 0.036(7) 0.009(5) -0.004(5) -0.002(5)
C4 0.047(7) 0.037(6) 0.038(7) 0.021(5) -0.004(5) -0.001(5)
C5 0.060(9) 0.043(7) 0.083(12) 0.020(7) -0.029(8) -0.020(7)
C6 0.055(8) 0.055(9) 0.074(11) 0.028(8) -0.009(8) -0.024(7)
C7 0.047(7) 0.058(8) 0.070(10) 0.031(7) 0.013(7) -0.010(7)
C8 0.032(6) 0.060(8) 0.056(9) 0.019(7) -0.001(6) -0.004(6)
C9 0.042(6) 0.027(5) 0.021(6) 0.003(4) 0.001(5) 0.001(5)
C10 0.033(6) 0.032(5) 0.044(8) 0.003(5) -0.001(5) 0.000(5)
C11 0.031(6) 0.038(6) 0.030(6) 0.005(5) -0.012(5) -0.010(5)
C12 0.052(7) 0.035(6) 0.049(8) 0.006(5) 0.006(6) 0.002(5)
C13 0.064(8) 0.036(6) 0.063(10) 0.009(6) -0.001(7) 0.010(6)
C14 0.057(8) 0.041(7) 0.060(10) 0.001(7) -0.009(7) -0.003(6)
C15 0.087(10) 0.044(7) 0.034(8) 0.010(6) -0.028(7) -0.015(7)
C16 0.059(7) 0.029(6) 0.033(7) -0.003(5) -0.015(5) -0.014(5)
C17 0.033(6) 0.017(4) 0.007(5) 0.002(3) -0.006(4) -0.001(4)
C18 0.029(6) 0.040(6) 0.036(7) 0.005(5) 0.002(5) -0.003(5)
C19 0.037(7) 0.051(7) 0.027(7) 0.010(5) 0.009(5) -0.009(5)
C20 0.049(7) 0.033(6) 0.032(7) 0.003(5) -0.013(5) 0.001(5)
C21 0.034(6) 0.047(7) 0.040(8) -0.010(5) 0.004(5) 0.006(5)
C22 0.032(6) 0.044(6) 0.022(6) -0.007(5) -0.001(4) -0.002(5)
C23 0.049(6) 0.030(5) 0.028(6) 0.004(4) -0.019(5) 0.000(5)
C24 0.051(7) 0.030(5) 0.024(6) -0.001(4) -0.006(5) -0.014(5)
C25 0.037(7) 0.055(7) 0.038(7) 0.009(6) -0.005(5) -0.009(6)
C26 0.056(7) 0.056(7) 0.013(6) -0.005(5) -0.003(5) 0.004(6)
C27 0.034(6) 0.030(5) 0.022(6) -0.005(4) -0.007(4) 0.001(5)
C28 0.026(6) 0.052(7) 0.019(6) -0.007(5) -0.002(4) -0.004(5)
C29 0.028(6) 0.035(6) 0.013(6) 0.004(4) -0.001(5) -0.003(4)
C30 0.032(6) 0.045(7) 0.057(8) -0.007(6) 0.003(6) 0.005(5)
C31 0.036(7) 0.054(7) 0.064(9) 0.011(6) 0.014(6) -0.003(6)
C32 0.032(6) 0.017(5) 0.044(7) -0.006(4) -0.009(5) 0.000(4)
C33 0.039(6) 0.031(6) 0.036(7) -0.006(5) 0.001(5) -0.010(5)
C34 0.059(8) 0.027(6) 0.057(9) -0.016(6) -0.001(6) -0.006(6)
C35 0.067(8) 0.022(5) 0.067(10) -0.007(6) -0.011(7) -0.014(6)
C36 0.062(8) 0.032(6) 0.052(8) 0.013(6) -0.010(6) -0.016(6)
C37 0.041(6) 0.017(5) 0.045(7) 0.007(5) 0.001(5) -0.003(5)
C38 0.042(7) 0.039(6) 0.050(8) -0.011(5) -0.019(6) -0.013(5)
C39 0.053(8) 0.066(8) 0.054(9) -0.020(7) -0.011(6) 0.002(7)
C40 0.059(8) 0.039(6) 0.047(8) 0.000(5) -0.017(6) 0.005(6)
C41 0.038(6) 0.029(5) 0.031(6) 0.015(4) -0.015(5) -0.011(5)
C42 0.045(7) 0.056(7) 0.043(8) 0.008(6) -0.005(6) 0.007(6)
C43 0.049(7) 0.041(6) 0.038(7) 0.006(5) -0.001(5) -0.005(5)
C44 0.036(6) 0.031(5) 0.026(6) 0.008(4) 0.008(5) -0.003(5)
C45 0.038(6) 0.037(6) 0.021(6) 0.002(4) -0.004(4) -0.006(5)
C46 0.054(7) 0.033(6) 0.037(7) 0.007(5) -0.003(6) 0.001(5)
C47 0.062(8) 0.025(6) 0.053(9) 0.014(5) -0.021(6) -0.001(5)
C48 0.052(7) 0.029(6) 0.044(8) 0.003(5) -0.010(6) -0.008(5)
C49 0.038(6) 0.034(6) 0.029(6) 0.005(5) -0.009(5) -0.017(5)
C50 0.050(7) 0.040(6) 0.028(6) 0.002(5) -0.010(5) 0.000(5)
C51 0.064(9) 0.059(8) 0.079(11) -0.010(7) -0.032(8) -0.004(7)
C52 0.099(12) 0.071(9) 0.044(10) -0.010(7) 0.018(8) -0.003(8)
C53 0.043(7) 0.029(5) 0.032(6) 0.013(5) -0.007(5) -0.005(5)
C54 0.071(10) 0.110(12) 0.058(10) 0.028(9) -0.026(8) -0.038(9)
C55 0.111(12) 0.048(7) 0.049(9) -0.012(6) -0.016(8) 0.017(8)
C56 0.021(6) 0.035(6) 0.025(7) 0.004(4) 0.006(4) 0.002(4)
C57 0.040(7) 0.034(6) 0.030(7) 0.009(5) -0.001(5) 0.004(5)
C58 0.024(6) 0.041(6) 0.040(7) 0.003(5) 0.002(5) 0.007(5)
C59 0.043(7) 0.035(6) 0.044(8) 0.005(5) -0.002(5) -0.002(5)
C60 0.051(7) 0.039(6) 0.054(8) 0.009(6) 0.000(6) -0.008(6)
C61 0.065(9) 0.053(8) 0.076(11) -0.021(7) 0.001(8) -0.015(7)
C62 0.041(7) 0.064(8) 0.061(10) -0.005(7) -0.010(6) -0.009(6)
C63 0.042(7) 0.038(6) 0.045(8) -0.002(6) -0.001(6) 0.003(5)
C64 0.032(6) 0.018(5) 0.043(8) 0.005(5) 0.006(5) 0.003(4)
C65 0.030(6) 0.033(5) 0.030(6) -0.001(5) -0.002(4) -0.011(5)
C66 0.039(6) 0.035(6) 0.044(8) 0.007(5) 0.002(5) 0.006(5)
C67 0.068(8) 0.033(6) 0.029(7) -0.004(5) 0.004(6) -0.005(6)
C68 0.073(9) 0.047(7) 0.047(8) -0.006(6) 0.012(7) -0.007(7)
C69 0.053(8) 0.045(7) 0.056(10) -0.008(6) 0.009(7) 0.003(6)
C70 0.063(8) 0.045(7) 0.050(9) -0.010(6) -0.012(6) 0.007(6)
C71 0.041(7) 0.042(7) 0.047(8) -0.013(5) 0.000(5) -0.002(5)
C72 0.028(6) 0.046(6) 0.027(7) 0.007(5) -0.004(5) -0.006(5)
C73 0.054(7) 0.041(6) 0.035(7) 0.001(5) 0.007(5) -0.005(5)
C74 0.048(7) 0.051(7) 0.037(7) 0.001(6) 0.016(6) -0.012(6)
C75 0.034(7) 0.088(10) 0.034(8) -0.022(7) 0.011(6) -0.008(6)
C76 0.029(6) 0.055(7) 0.039(7) 0.015(6) -0.003(5) -0.005(5)
C77 0.025(6) 0.061(7) 0.025(7) 0.004(5) 0.000(5) 0.002(5)
C78 0.035(6) 0.064(7) 0.026(7) -0.002(5) 0.008(5) -0.003(5)
C79 0.054(8) 0.064(8) 0.022(6) -0.008(5) 0.010(5) -0.019(7)
C80 0.036(7) 0.059(8) 0.055(9) -0.021(6) 0.019(6) 0.001(6)
C81 0.034(7) 0.079(9) 0.045(9) -0.001(7) 0.010(5) 0.001(6)
C82 0.025(5) 0.034(5) 0.013(5) 0.007(4) -0.002(4) 0.006(4)
C83 0.028(6) 0.040(6) 0.039(7) 0.002(5) -0.007(5) -0.007(5)
C84 0.021(6) 0.047(6) 0.016(6) 0.000(4) -0.002(5) -0.009(5)
C85 0.037(6) 0.038(6) 0.055(8) 0.003(5) -0.012(6) 0.001(5)
C86 0.040(7) 0.057(7) 0.061(9) -0.017(6) -0.020(6) -0.007(6)
C87 0.026(5) 0.028(5) 0.033(7) 0.003(4) -0.008(4) 0.004(4)
C88 0.044(7) 0.032(6) 0.037(7) 0.016(5) -0.006(5) -0.005(5)
C89 0.054(8) 0.046(7) 0.054(9) 0.012(6) -0.002(6) -0.011(6)
C90 0.056(8) 0.043(7) 0.062(10) -0.006(7) 0.002(7) -0.013(6)
C91 0.053(7) 0.038(6) 0.045(8) -0.004(5) -0.003(6) -0.006(6)
C92 0.038(6) 0.029(6) 0.035(7) -0.005(5) -0.004(5) -0.001(5)
C93 0.047(7) 0.048(7) 0.045(8) 0.020(6) -0.007(6) -0.015(6)
C94 0.061(9) 0.063(9) 0.065(10) 0.020(7) -0.003(7) 0.000(7)
C95 0.047(8) 0.105(10) 0.034(8) 0.019(7) -0.006(6) 0.013(7)
C96 0.035(6) 0.044(6) 0.028(6) -0.001(5) -0.004(5) -0.005(5)
C97 0.046(7) 0.064(7) 0.025(7) 0.001(5) -0.011(5) -0.005(6)
C98 0.049(7) 0.055(7) 0.054(9) -0.013(6) -0.001(6) 0.005(6)
C99 0.042(6) 0.033(6) 0.024(6) -0.004(4) 0.010(5) 0.000(5)
C100 0.054(7) 0.039(6) 0.037(8) -0.004(5) 0.009(6) -0.004(5)
C101 0.080(10) 0.070(9) 0.042(8) -0.026(7) 0.031(7) -0.002(8)
C102 0.079(10) 0.041(7) 0.062(10) -0.025(6) 0.033(7) -0.016(7)
C103 0.065(8) 0.052(8) 0.061(9) -0.015(6) 0.030(7) -0.018(7)
C104 0.045(7) 0.030(5) 0.029(6) -0.006(5) 0.007(5) -0.003(5)
C15A 0.052(12) 0.071(14) 0.037(14) 0.027(11) 0.010(10) -0.004(12)
C16A 0.051(12) 0.067(15) 0.046(15) 0.033(12) 0.011(9) -0.011(11)
C17A 0.069(15) 0.094(16) 0.041(14) 0.030(13) 0.001(10) -0.007(13)
C15B 0.11(2) 0.079(17) 0.042(15) 0.004(12) 0.031(13) 0.007(16)
C16B 0.12(2) 0.084(17) 0.049(16) 0.012(14) 0.038(14) 0.003(16)
C17B 0.12(2) 0.083(17) 0.048(17) 0.011(12) 0.023(14) -0.001(16)
C108 0.054(7) 0.032(6) 0.055(8) -0.007(6) 0.023(6) -0.014(5)
C109 0.131(13) 0.041(7) 0.039(8) 0.012(6) 0.030(8) 0.033(8)
C110 0.078(10) 0.106(11) 0.066(11) -0.022(9) 0.042(9) -0.043(9)

loop_
_atom_type_symbol
_atom_type_description
_atom_type_scat_dispersion_real
_atom_type_scat_dispersion_imag
_atom_type_scat_source
C C 0.0033 0.0016 'International Tables Vol C Tables 4.2.6.8 and 6.1.1.4'
H H 0.0000 0.0000 'International Tables Vol C Tables 4.2.6.8 and 6.1.1.4'
Al Al 0.0645 0.0514 'International Tables Vol C Tables 4.2.6.8 and 6.1.1.4'
N N 0.0061 0.0033 'International Tables Vol C Tables 4.2.6.8 and 6.1.1.4'
O O 0.0106 0.0060 'International Tables Vol C Tables 4.2.6.8 and 6.1.1.4'
P P 0.1023 0.0942 'International Tables Vol C Tables 4.2.6.8 and 6.1.1.4'

loop_
_geom_angle_atom_site_label_1
_geom_angle_atom_site_label_2
_geom_angle_atom_site_label_3
_geom_angle
C1 P1 C2 101.7(5)
C56 P2 C57 101.5(5)
O1 Al1 N2 108.2(4)
O1 Al1 N1 114.9(3)
N2 Al1 N1 97.7(4)
O1 Al1 C1 100.3(4)
N2 Al1 C1 122.7(4)
N1 Al1 C1 113.6(4)
O2 Al2 N4 110.5(4)
O2 Al2 N3 112.6(3)
N4 Al2 N3 97.6(3)
O2 Al2 C56 101.2(4)
N4 Al2 C56 122.9(4)
N3 Al2 C56 112.5(4)
C27 N1 C32 115.9(8)
C27 N1 Al1 117.6(6)
C32 N1 Al1 126.4(6)
C29 N2 C44 116.0(8)
C29 N2 Al1 118.2(6)
C44 N2 Al1 125.6(6)
C82 N3 C87 116.9(7)
C82 N3 Al2 115.8(6)
C87 N3 Al2 127.3(6)
C84 N4 C99 116.9(8)
C84 N4 Al2 117.7(6)
C99 N4 Al2 125.3(6)
C2 O1 Al1 118.7(6)
C57 O2 Al2 118.9(6)
C17 C1 P1 120.9(8)
C17 C1 Al1 131.2(8)
P1 C1 Al1 107.9(6)
O1 C2 C3 112.9(9)
O1 C2 C9 110.7(8)
C3 C2 C9 110.0(8)
O1 C2 P1 111.3(6)
C3 C2 P1 106.2(7)
C9 C2 P1 105.3(7)
C4 C3 C8 118.5(10)
C4 C3 C2 119.5(10)
C8 C3 C2 122.0(10)
C3 C4 C5 119.6(12)
C6 C5 C4 119.6(13)
C7 C6 C5 120.5(12)
C6 C7 C8 120.0(13)
C3 C8 C7 121.7(13)
C10 C9 C2 125.2(10)
C9 C10 C11 127.6(10)
C12 C11 C16 117.6(10)
C12 C11 C10 122.8(10)
C16 C11 C10 119.6(10)
C11 C12 C13 121.4(11)
C14 C13 C12 121.2(13)
C13 C14 C15 117.6(11)
C14 C15 C16 121.7(12)
C15 C16 C11 120.3(11)
C1 C17 C23 113.6(7)
C1 C17 C22 109.5(8)
C23 C17 C22 107.3(8)
C1 C17 C18 112.8(8)
C23 C17 C18 107.2(8)
C22 C17 C18 106.2(8)
C19 C18 C17 113.0(8)
C18 C19 C26 109.1(9)
C18 C19 C20 107.2(9)
C26 C19 C20 108.7(8)
C21 C20 C19 112.4(9)
C20 C21 C25 110.5(9)
C20 C21 C22 107.6(9)
C25 C21 C22 106.8(9)
C17 C22 C21 112.8(9)
C17 C23 C24 112.2(8)
C26 C24 C25 110.4(9)
C26 C24 C23 109.1(9)
C25 C24 C23 109.2(9)
C24 C25 C21 110.0(8)
C24 C26 C19 110.2(8)
N1 C27 C28 122.0(8)
N1 C27 C30 120.9(9)
C28 C27 C30 117.1(9)
C27 C28 C29 128.8(9)
N2 C29 C28 122.1(9)
N2 C29 C31 120.5(8)
C28 C29 C31 117.4(9)
C37 C32 C33 119.9(9)
C37 C32 N1 121.9(9)
C33 C32 N1 118.1(9)
C34 C33 C32 119.1(10)
C34 C33 C38 118.0(9)
C32 C33 C38 122.8(9)
C33 C34 C35 121.3(11)
C36 C35 C34 119.2(10)
C35 C36 C37 121.6(12)
C32 C37 C36 118.7(10)
C32 C37 C41 124.2(8)
C36 C37 C41 117.1(10)
C39 C38 C33 111.5(9)
C39 C38 C40 112.8(10)
C33 C38 C40 109.8(10)
C37 C41 C42 112.0(9)
C37 C41 C43 113.2(8)
C42 C41 C43 110.0(9)
C49 C44 C45 123.6(9)
C49 C44 N2 118.9(9)
C45 C44 N2 117.4(9)
C44 C45 C46 116.6(9)
C44 C45 C50 123.9(9)
C46 C45 C50 119.4(9)
C47 C46 C45 121.2(11)
C48 C47 C46 120.3(10)
C47 C48 C49 121.4(10)
C44 C49 C48 116.1(10)
C44 C49 C53 124.1(9)
C48 C49 C53 119.8(9)
C51 C50 C45 110.9(9)
C51 C50 C52 112.0(11)
C45 C50 C52 111.2(9)
C49 C53 C54 110.9(9)
C49 C53 C55 110.6(9)
C54 C53 C55 112.5(10)
C72 C56 P2 120.0(8)
C72 C56 Al2 132.0(7)
P2 C56 Al2 107.8(5)
O2 C57 C64 112.0(9)
O2 C57 C58 110.3(8)
C64 C57 C58 110.7(8)
O2 C57 P2 110.3(7)
C64 C57 P2 107.5(7)
C58 C57 P2 105.8(7)
C59 C58 C63 118.0(10)
C59 C58 C57 120.8(10)
C63 C58 C57 121.1(9)
C58 C59 C60 120.0(11)
C61 C60 C59 122.5(11)
C60 C61 C62 117.3(12)
C63 C62 C61 122.6(12)
C62 C63 C58 119.4(11)
C65 C64 C57 124.5(10)
C64 C65 C66 127.1(10)
C67 C66 C71 117.7(10)
C67 C66 C65 121.2(10)
C71 C66 C65 121.0(10)
C66 C67 C68 123.6(12)
C67 C68 C69 118.3(12)
C68 C69 C70 118.5(11)
C71 C70 C69 122.2(12)
C70 C71 C66 119.8(11)
C78 C72 C73 106.1(9)
C78 C72 C77 111.0(9)
C73 C72 C77 105.1(8)
C78 C72 C56 113.7(9)
C73 C72 C56 110.9(9)
C77 C72 C56 109.7(9)
C72 C73 C74 111.3(9)
C75 C74 C81 107.7(10)
C75 C74 C73 107.8(10)
C81 C74 C73 109.9(10)
C76 C75 C74 111.6(9)
C75 C76 C77 106.4(10)
C75 C76 C80 109.8(9)
C77 C76 C80 109.8(9)
C76 C77 C72 112.7(9)
C72 C78 C79 111.0(9)
C81 C79 C80 110.2(10)
C81 C79 C78 108.5(10)
C80 C79 C78 110.1(10)
C79 C80 C76 109.9(9)
C79 C81 C74 111.0(10)
N3 C82 C83 123.1(8)
N3 C82 C85 118.7(8)
C83 C82 C85 118.2(8)
C84 C83 C82 128.0(9)
N4 C84 C83 123.7(9)
N4 C84 C86 118.3(9)
C83 C84 C86 118.0(9)
C92 C87 C88 120.6(9)
C92 C87 N3 121.1(9)
C88 C87 N3 118.2(9)
C87 C88 C89 118.7(11)
C87 C88 C93 123.4(9)
C89 C88 C93 117.8(10)
C90 C89 C88 122.6(12)
C89 C90 C91 117.9(11)
C90 C91 C92 123.0(11)
C87 C92 C91 117.3(10)
C87 C92 C96 124.6(9)
C91 C92 C96 118.1(10)
C88 C93 C94 113.0(10)
C88 C93 C95 110.9(10)
C94 C93 C95 110.1(11)
C92 C96 C98 111.0(9)
C92 C96 C97 111.0(9)
C98 C96 C97 109.1(9)
C104 C99 C100 119.3(9)
C104 C99 N4 120.2(9)
C100 C99 N4 120.5(9)
C101 C100 C99 118.2(10)
C101 C100 C15A 119(2)
C99 C100 C15A 123(2)
C101 C100 C15B 120(3)
C99 C100 C15B 121(3)
C102 C101 C100 122.9(12)
C101 C102 C103 119.5(11)
C104 C103 C102 120.8(11)
C99 C104 C103 118.6(10)
C99 C104 C108 123.4(9)
C103 C104 C108 117.8(10)
C100 C15A C17A 108(4)
C100 C15A C16A 106(3)
C17A C15A C16A 112(4)
C17B C15B C16B 107(5)
C17B C15B C100 121(4)
C16B C15B C100 112(4)
C110 C108 C104 112.1(11)
C110 C108 C109 110.9(11)
C104 C108 C109 111.9(9)

loop_
_geom_bond_atom_site_label_1
_geom_bond_atom_site_label_2
_geom_bond_distance
P1 C1 1.695(11)
P1 C2 1.994(10)
P2 C56 1.701(10)
P2 C57 1.990(12)
Al1 O1 1.751(7)
Al1 N2 1.904(8)
Al1 N1 1.917(8)
Al1 C1 1.978(12)
Al2 O2 1.709(7)
Al2 N4 1.904(8)
Al2 N3 1.928(8)
Al2 C56 1.969(11)
N1 C27 1.358(12)
N1 C32 1.447(12)
N2 C29 1.367(13)
N2 C44 1.476(12)
N3 C82 1.357(11)
N3 C87 1.454(12)
N4 C84 1.347(13)
N4 C99 1.464(12)
O1 C2 1.392(12)
O2 C57 1.430(13)
C1 C17 1.531(14)
C2 C3 1.503(14)
C2 C9 1.525(14)
C3 C4 1.391(16)
C3 C8 1.385(16)
C4 C5 1.432(16)
C5 C6 1.39(2)
C6 C7 1.350(19)
C7 C8 1.405(15)
C9 C10 1.318(14)
C10 C11 1.491(14)
C11 C12 1.400(15)
C11 C16 1.391(15)
C12 C13 1.397(15)
C13 C14 1.382(19)
C14 C15 1.391(19)
C15 C16 1.412(16)
C17 C23 1.535(13)
C17 C22 1.570(14)
C17 C18 1.556(13)
C18 C19 1.555(15)
C19 C26 1.549(16)
C19 C20 1.538(15)
C20 C21 1.520(16)
C21 C25 1.558(16)
C21 C22 1.563(15)
C23 C24 1.563(14)
C24 C26 1.528(15)
C24 C25 1.526(15)
C27 C28 1.409(14)
C27 C30 1.515(14)
C28 C29 1.386(14)
C29 C31 1.507(15)
C32 C37 1.405(15)
C32 C33 1.431(14)
C33 C34 1.387(14)
C33 C38 1.549(16)
C34 C35 1.401(17)
C35 C36 1.381(17)
C36 C37 1.412(14)
C37 C41 1.481(15)
C38 C39 1.535(17)
C38 C40 1.523(15)
C41 C42 1.546(14)
C41 C43 1.547(15)
C44 C49 1.391(14)
C44 C45 1.407(14)
C45 C46 1.400(14)
C45 C50 1.546(14)
C46 C47 1.382(16)
C47 C48 1.371(16)
C48 C49 1.419(14)
C49 C53 1.505(15)
C50 C51 1.497(15)
C50 C52 1.517(17)
C53 C54 1.543(16)
C53 C55 1.579(16)
C56 C72 1.549(15)
C57 C64 1.512(14)
C57 C58 1.545(15)
C58 C59 1.390(15)
C58 C63 1.432(15)
C59 C60 1.389(15)
C60 C61 1.376(18)
C61 C62 1.387(18)
C62 C63 1.372(15)
C64 C65 1.298(14)
C65 C66 1.477(14)
C66 C67 1.365(15)
C66 C71 1.417(15)
C67 C68 1.399(16)
C68 C69 1.413(19)
C69 C70 1.389(18)
C70 C71 1.382(15)
C72 C78 1.520(16)
C72 C73 1.556(14)
C72 C77 1.539(14)
C73 C74 1.550(15)
C74 C75 1.530(17)
C74 C81 1.520(17)
C75 C76 1.506(16)
C76 C77 1.528(15)
C76 C80 1.536(17)
C78 C79 1.565(14)
C79 C81 1.489(17)
C79 C80 1.500(17)
C82 C83 1.403(13)
C82 C85 1.504(13)
C83 C84 1.378(14)
C84 C86 1.540(15)
C87 C92 1.423(14)
C87 C88 1.389(14)
C88 C89 1.405(15)
C88 C93 1.525(16)
C89 C90 1.377(17)
C90 C91 1.374(17)
C91 C92 1.411(14)
C92 C96 1.517(15)
C93 C94 1.539(18)
C93 C95 1.531(16)
C96 C98 1.522(15)
C96 C97 1.544(14)
C99 C104 1.409(14)
C99 C100 1.415(15)
C100 C101 1.396(16)
C100 C15A 1.56(7)
C100 C15B 1.46(8)
C101 C102 1.337(18)
C102 C103 1.392(18)
C103 C104 1.407(15)
C104 C108 1.501(16)
C15A C17A 1.54(4)
C15A C16A 1.54(4)
C15B C17B 1.54(5)
C15B C16B 1.53(5)
C108 C110 1.495(16)
C108 C109 1.542(18)
